data_2200136
loop_
_publ_author_name
'Kubo, Kanji'
'Mori, Akira'

_publ_section_title
;
 4-Cyanophenyl 4-<i>n</i>-decanyloxybenzoate
;
_journal_issue 4
_journal_name_full 'Acta Crystallographica Section E'
_journal_page_first o318
_journal_page_last o320
_journal_paper_doi 10.1107/S1600536801004081
_journal_volume 57
_journal_year 2001
_chemical_formula_iupac 'C24 H29 N O3'
_chemical_formula_moiety 'C24 H29 N O3'
_chemical_formula_sum 'C24 H29 N O3'
_chemical_formula_weight 379.48
_chemical_name_systematic
;
4-Cyanophenyl 4-n-decanyloxybenzoate
;
_space_group_IT_number 2
_symmetry_cell_setting triclinic
_symmetry_space_group_name_Hall '-P 1'
_symmetry_space_group_name_H-M 'P -1'
_cell_angle_alpha 96.864(9)
_cell_angle_beta 93.694(9)
_cell_angle_gamma 81.945(12)
_cell_formula_units_Z 2
_cell_length_a 10.9982(17)
_cell_length_b 14.850(2)
_cell_length_c 6.7625(6)
_cell_measurement_reflns_used 25
_cell_measurement_temperature 296(2)
_cell_measurement_theta_max 18.1
_cell_measurement_theta_min 8.8
_cell_volume 1084.5(2)
_computing_cell_refinement ' CAD-4 Software'
_computing_data_collection ' CAD-4 Software (Enraf-Nonius, 1989)'
_computing_data_reduction ' MolEN (Fair, 1990)'
_computing_molecular_graphics 'Xtal_GX (Hall & du Boulay, 1995)'
_computing_publication_material SHELXL97
_computing_structure_refinement 'SHELXL97 (Sheldrick, 1997)'
_computing_structure_solution ' SIR97 (Altomare et al., 1999)'
_diffrn_ambient_temperature 296(2)
_diffrn_measured_fraction_theta_full .000
_diffrn_measured_fraction_theta_max .998
_diffrn_measurement_device_type 'Enraf-Nonius CAD-4'
_diffrn_measurement_method \w-2\q
_diffrn_radiation_monochromator graphite
_diffrn_radiation_source 'fine-focus sealed tube'
_diffrn_radiation_type MoK\a
_diffrn_radiation_wavelength .71073
_diffrn_reflns_av_R_equivalents .0786
_diffrn_reflns_av_sigmaI/netI .1723
_diffrn_reflns_limit_h_max 14
_diffrn_reflns_limit_h_min -14
_diffrn_reflns_limit_k_max 18
_diffrn_reflns_limit_k_min -18
_diffrn_reflns_limit_l_max 8
_diffrn_reflns_limit_l_min 0
_diffrn_reflns_number 5095
_diffrn_reflns_theta_full 27.0
_diffrn_reflns_theta_max 26.97
_diffrn_reflns_theta_min 3.56
_diffrn_standards_decay_% .7
_diffrn_standards_interval_time 120
_diffrn_standards_number 3
_exptl_absorpt_coefficient_mu .076
_exptl_absorpt_correction_T_max .9998
_exptl_absorpt_correction_T_min .9258
_exptl_absorpt_correction_type '\y scan'
_exptl_absorpt_process_details '(North et al., 1968)'
_exptl_crystal_colour colorless
_exptl_crystal_density_diffrn 1.162
_exptl_crystal_density_meas ?
_exptl_crystal_description prism
_exptl_crystal_F_000 408
_exptl_crystal_size_max .47
_exptl_crystal_size_mid .37
_exptl_crystal_size_min .34
_refine_diff_density_max .353
_refine_diff_density_min -.426
_refine_ls_extinction_method none
_refine_ls_goodness_of_fit_ref .922
_refine_ls_hydrogen_treatment constr
_refine_ls_matrix_type full
_refine_ls_number_parameters 253
_refine_ls_number_reflns 4695
_refine_ls_number_restraints 0
_refine_ls_restrained_S_all .922
_refine_ls_R_factor_all .2706
_refine_ls_R_factor_gt .0711
_refine_ls_shift/su_max <0.001
_refine_ls_shift/su_mean .000
_refine_ls_structure_factor_coef Fsqd
_refine_ls_weighting_details 'calc w = 1/[\s^2^(Fo^2^)+(0.1516P)^2^] where P = (Fo^2^+2Fc^2^)/3'
_refine_ls_weighting_scheme calc
_refine_ls_wR_factor_ref .3029
_reflns_number_gt 1517
_reflns_number_total 4695
_reflns_threshold_expression I>2\s(I)
_cod_data_source_file cf6054.cif
_cod_data_source_block I
_cod_depositor_comments
;
The following automatic conversions were performed:

'_exptl_crystal_density_meas' value 'not measured' was changed to '?'
- the value is perceived as not measured.

Automatic conversion script
Id: cif_fix_values 3008 2015-01-20 13:52:24Z robertas 
;
_cod_database_code 2200136

loop_
_symmetry_equiv_pos_as_xyz
'x, y, z'
'-x, -y, -z'

loop_
_atom_site_label
_atom_site_fract_x
_atom_site_fract_y
_atom_site_fract_z
_atom_site_U_iso_or_equiv
_atom_site_adp_type
_atom_site_calc_flag
_atom_site_refinement_flags
_atom_site_occupancy
_atom_site_disorder_assembly
_atom_site_disorder_group
_atom_site_type_symbol
N1 1.4310(5) .4653(4) -.7411(8) .0903(18) Uani d . 1 . . N
O1 .8982(4) .4366(3) -.1312(6) .0811(14) Uani d . 1 . . O
O2 1.0699(3) .3369(2) -.0946(5) .0557(10) Uani d . 1 . . O
O3 .7841(3) .2094(2) .5610(5) .0659(11) Uani d . 1 . . O
C1 1.3670(5) .4469(4) -.6322(8) .0595(15) Uani d . 1 . . C
C2 1.2875(4) .4210(3) -.4936(7) .0452(12) Uani d . 1 . . C
C3 1.1648(5) .4156(3) -.5480(8) .0541(14) Uani d . 1 . . C
H3 1.1339 .4290 -.6740 .065 Uiso calc R 1 . . H
C4 1.0883(4) .3904(3) -.4166(8) .0530(14) Uani d . 1 . . C
H4 1.0059 .3868 -.4525 .064 Uiso calc R 1 . . H
C5 1.1363(4) .3706(3) -.2308(7) .0449(12) Uani d . 1 . . C
C6 1.2577(4) .3759(3) -.1754(8) .0541(14) Uani d . 1 . . C
H6 1.2883 .3619 -.0497 .065 Uiso calc R 1 . . H
C7 1.3337(5) .4016(3) -.3049(8) .0547(14) Uani d . 1 . . C
H7 1.4156 .4061 -.2668 .066 Uiso calc R 1 . . H
C8 .9525(5) .3743(3) -.0512(7) .0497(13) Uani d . 1 . . C
C9 .9067(4) .3282(3) .1030(7) .0435(12) Uani d . 1 . . C
C10 .7958(5) .3650(3) .1836(8) .0538(14) Uani d . 1 . . C
H10 .7506 .4158 .1335 .065 Uiso calc R 1 . . H
C11 .7508(4) .3277(3) .3376(7) .0516(13) Uani d . 1 . . C
H11 .6765 .3535 .3917 .062 Uiso calc R 1 . . H
C12 .8174(4) .2519(3) .4094(7) .0494(13) Uani d . 1 . . C
C13 .9266(5) .2127(3) .3245(8) .0586(15) Uani d . 1 . . C
H13 .9696 .1598 .3690 .070 Uiso calc R 1 . . H
C14 .9713(4) .2517(3) .1752(7) .0498(13) Uani d . 1 . . C
H14 1.0460 .2262 .1222 .060 Uiso calc R 1 . . H
C15 .6759(4) .2465(3) .6631(7) .0540(14) Uani d . 1 . . C
H15A .6045 .2484 .5711 .065 Uiso calc R 1 . . H
H15B .6826 .3082 .7244 .065 Uiso calc R 1 . . H
C16 .6644(5) .1847(3) .8201(8) .0560(14) Uani d . 1 . . C
H16A .7352 .1855 .9133 .067 Uiso calc R 1 . . H
H16B .6644 .1225 .7571 .067 Uiso calc R 1 . . H
C17 .5486(4) .2131(4) .9333(7) .0543(14) Uani d . 1 . . C
H17A .4781 .2136 .8395 .065 Uiso calc R 1 . . H
H17B .5496 .2750 .9980 .065 Uiso calc R 1 . . H
C18 .5339(5) .1506(3) 1.0900(8) .0561(14) Uani d . 1 . . C
H18A .5356 .0885 1.0252 .067 Uiso calc R 1 . . H
H18B .6038 .1513 1.1849 .067 Uiso calc R 1 . . H
C19 .4179(5) .1752(4) 1.2028(8) .0601(15) Uani d . 1 . . C
H19A .3479 .1765 1.1078 .072 Uiso calc R 1 . . H
H19B .4174 .2364 1.2717 .072 Uiso calc R 1 . . H
C20 .4023(5) .1106(4) 1.3533(8) .0620(15) Uani d . 1 . . C
H20A .4054 .0492 1.2846 .074 Uiso calc R 1 . . H
H20B .4714 .1107 1.4500 .074 Uiso calc R 1 . . H
C21 .2865(5) .1322(4) 1.4627(9) .0694(16) Uani d . 1 . . C
H21A .2173 .1308 1.3665 .083 Uiso calc R 1 . . H
H21B .2825 .1940 1.5294 .083 Uiso calc R 1 . . H
C22 .2732(5) .0682(4) 1.6161(9) .0740(18) Uani d . 1 . . C
H22A .2759 .0065 1.5488 .089 Uiso calc R 1 . . H
H22B .3434 .0687 1.7105 .089 Uiso calc R 1 . . H
C23 .1588(6) .0901(5) 1.7294(11) .104(3) Uani d . 1 . . C
H23A .1547 .1524 1.7932 .125 Uiso calc R 1 . . H
H23B .0886 .0875 1.6355 .125 Uiso calc R 1 . . H
C24 .1481(8) .0293(5) 1.8831(13) .128(3) Uani d . 1 . . C
H24A .0719 .0480 1.9473 .192 Uiso calc R 1 . . H
H24B .2154 .0330 1.9803 .192 Uiso calc R 1 . . H
H24C .1503 -.0326 1.8217 .192 Uiso calc R 1 . . H

loop_
_atom_site_aniso_label
_atom_site_aniso_U_11
_atom_site_aniso_U_22
_atom_site_aniso_U_33
_atom_site_aniso_U_12
_atom_site_aniso_U_13
_atom_site_aniso_U_23
N1 .083(4) .139(5) .062(4) -.050(3) .012(3) .021(3)
O1 .076(3) .094(3) .078(3) .017(2) .025(2) .052(3)
O2 .054(2) .065(2) .053(2) -.0008(17) .0133(18) .0301(18)
O3 .066(2) .075(3) .064(3) -.0018(19) .019(2) .038(2)
C1 .062(4) .076(4) .045(3) -.025(3) .002(3) .009(3)
C2 .050(3) .049(3) .040(3) -.012(2) .010(2) .004(2)
C3 .057(3) .067(3) .040(3) -.010(3) -.001(3) .016(3)
C4 .045(3) .071(4) .047(3) -.014(3) -.001(3) .016(3)
C5 .052(3) .048(3) .039(3) -.004(2) .011(2) .016(2)
C6 .049(3) .072(4) .045(3) -.008(3) -.002(3) .024(3)
C7 .045(3) .066(3) .055(4) -.011(2) .001(3) .012(3)
C8 .056(3) .052(3) .043(3) -.007(3) .002(3) .012(3)
C9 .048(3) .045(3) .041(3) -.009(2) .003(2) .014(2)
C10 .054(3) .057(3) .052(3) -.002(2) .006(3) .019(3)
C11 .053(3) .055(3) .048(3) -.003(2) .013(3) .009(3)
C12 .052(3) .054(3) .048(3) -.014(2) .008(3) .016(3)
C13 .054(3) .058(3) .067(4) .001(3) .012(3) .027(3)
C14 .049(3) .056(3) .047(3) -.003(2) .011(2) .017(3)
C15 .055(3) .066(3) .047(3) -.016(3) .008(3) .016(3)
C16 .065(3) .063(3) .047(3) -.017(3) .008(3) .018(3)
C17 .058(3) .070(3) .040(3) -.017(3) -.001(3) .020(3)
C18 .058(3) .062(3) .053(3) -.009(2) .012(3) .018(3)
C19 .063(3) .069(4) .052(3) -.009(3) .010(3) .018(3)
C20 .062(4) .064(4) .064(4) -.007(3) .017(3) .016(3)
C21 .066(4) .086(4) .059(4) .001(3) .021(3) .024(3)
C22 .080(4) .081(4) .068(4) -.014(3) .026(3) .018(3)
C23 .097(5) .131(6) .094(5) .001(4) .040(4) .053(5)
C24 .158(8) .113(6) .127(7) -.031(5) .063(6) .025(5)

loop_
_atom_type_symbol
_atom_type_description
_atom_type_scat_dispersion_real
_atom_type_scat_dispersion_imag
_atom_type_scat_source
C C .0033 .0016 'International Tables Vol C Tables 4.2.6.8 and 6.1.1.4'
H H .0000 .0000 'International Tables Vol C Tables 4.2.6.8 and 6.1.1.4'
N N .0061 .0033 'International Tables Vol C Tables 4.2.6.8 and 6.1.1.4'
O O .0106 .0060 'International Tables Vol C Tables 4.2.6.8 and 6.1.1.4'

loop_
_geom_angle_atom_site_label_1
_geom_angle_atom_site_label_2
_geom_angle_atom_site_label_3
_geom_angle
_geom_angle_publ_flag
C8 O2 C5 122.3(4) ?
C12 O3 C15 119.5(4) ?
N1 C1 C2 178.4(7) yes
C3 C2 C7 119.9(4) ?
C3 C2 C1 120.1(5) ?
C7 C2 C1 120.0(5) ?
C4 C3 C2 120.4(5) ?
C4 C3 H3 119.8 ?
C2 C3 H3 119.8 ?
C5 C4 C3 118.7(5) ?
C5 C4 H4 120.6 ?
C3 C4 H4 120.6 ?
C6 C5 C4 121.3(4) ?
C6 C5 O2 115.4(4) ?
C4 C5 O2 123.1(4) ?
C7 C6 C5 120.2(5) ?
C7 C6 H6 119.9 ?
C5 C6 H6 119.9 ?
C6 C7 C2 119.5(5) ?
C6 C7 H7 120.2 ?
C2 C7 H7 120.2 ?
O1 C8 O2 122.7(4) ?
O1 C8 C9 126.5(5) ?
O2 C8 C9 110.8(4) yes
C14 C9 C10 118.8(4) ?
C14 C9 C8 122.7(4) ?
C10 C9 C8 118.4(4) ?
C9 C10 C11 121.2(5) ?
C9 C10 H10 119.4 ?
C11 C10 H10 119.4 ?
C12 C11 C10 119.1(5) ?
C12 C11 H11 120.5 ?
C10 C11 H11 120.5 ?
O3 C12 C11 124.9(5) ?
O3 C12 C13 115.2(5) ?
C11 C12 C13 120.0(4) ?
C14 C13 C12 120.2(5) ?
C14 C13 H13 119.9 ?
C12 C13 H13 119.9 ?
C13 C14 C9 120.6(5) ?
C13 C14 H14 119.7 ?
C9 C14 H14 119.7 ?
O3 C15 C16 106.6(4) ?
O3 C15 H15A 110.4 ?
C16 C15 H15A 110.4 ?
O3 C15 H15B 110.4 ?
C16 C15 H15B 110.4 ?
H15A C15 H15B 108.6 ?
C15 C16 C17 112.4(4) ?
C15 C16 H16A 109.1 ?
C17 C16 H16A 109.1 ?
C15 C16 H16B 109.1 ?
C17 C16 H16B 109.1 ?
H16A C16 H16B 107.9 ?
C16 C17 C18 113.3(4) ?
C16 C17 H17A 108.9 ?
C18 C17 H17A 108.9 ?
C16 C17 H17B 108.9 ?
C18 C17 H17B 108.9 ?
H17A C17 H17B 107.7 ?
C19 C18 C17 114.9(4) ?
C19 C18 H18A 108.5 ?
C17 C18 H18A 108.5 ?
C19 C18 H18B 108.5 ?
C17 C18 H18B 108.5 ?
H18A C18 H18B 107.5 ?
C18 C19 C20 114.4(4) ?
C18 C19 H19A 108.7 ?
C20 C19 H19A 108.7 ?
C18 C19 H19B 108.7 ?
C20 C19 H19B 108.7 ?
H19A C19 H19B 107.6 ?
C21 C20 C19 115.4(4) ?
C21 C20 H20A 108.4 ?
C19 C20 H20A 108.4 ?
C21 C20 H20B 108.4 ?
C19 C20 H20B 108.4 ?
H20A C20 H20B 107.5 ?
C20 C21 C22 114.8(5) ?
C20 C21 H21A 108.6 ?
C22 C21 H21A 108.6 ?
C20 C21 H21B 108.6 ?
C22 C21 H21B 108.6 ?
H21A C21 H21B 107.5 ?
C23 C22 C21 115.4(5) ?
C23 C22 H22A 108.4 ?
C21 C22 H22A 108.4 ?
C23 C22 H22B 108.4 ?
C21 C22 H22B 108.4 ?
H22A C22 H22B 107.5 ?
C24 C23 C22 115.2(6) ?
C24 C23 H23A 108.5 ?
C22 C23 H23A 108.5 ?
C24 C23 H23B 108.5 ?
C22 C23 H23B 108.5 ?
H23A C23 H23B 107.5 ?
C23 C24 H24A 109.5 ?
C23 C24 H24B 109.5 ?
H24A C24 H24B 109.5 ?
C23 C24 H24C 109.5 ?
H24A C24 H24C 109.5 ?
H24B C24 H24C 109.5 ?

loop_
_geom_bond_atom_site_label_1
_geom_bond_atom_site_label_2
_geom_bond_site_symmetry_2
_geom_bond_distance
_geom_bond_publ_flag
N1 C1 . 1.132(6) yes
O1 C8 . 1.195(6) yes
O2 C8 . 1.367(6) yes
O2 C5 . 1.390(5) yes
O3 C12 . 1.360(5) yes
O3 C15 . 1.424(5) ?
C1 C2 . 1.441(7) yes
C2 C3 . 1.386(6) ?
C2 C7 . 1.391(7) ?
C3 C4 . 1.379(6) ?
C3 H3 . .930 ?
C4 C5 . 1.379(6) ?
C4 H4 . .930 ?
C5 C6 . 1.373(6) ?
C6 C7 . 1.369(6) ?
C6 H6 . .930 ?
C7 H7 . .930 ?
C8 C9 . 1.465(6) yes
C9 C14 . 1.377(6) ?
C9 C10 . 1.382(6) ?
C10 C11 . 1.385(6) ?
C10 H10 . .930 ?
C11 C12 . 1.376(6) ?
C11 H11 . .930 ?
C12 C13 . 1.387(7) ?
C13 C14 . 1.371(6) ?
C13 H13 . .930 ?
C14 H14 . .930 ?
C15 C16 . 1.507(6) ?
C15 H15A . .970 ?
C15 H15B . .970 ?
C16 C17 . 1.511(6) ?
C16 H16A . .970 ?
C16 H16B . .970 ?
C17 C18 . 1.520(6) ?
C17 H17A . .970 ?
C17 H17B . .970 ?
C18 C19 . 1.507(6) ?
C18 H18A . .970 ?
C18 H18B . .970 ?
C19 C20 . 1.513(6) ?
C19 H19A . .970 ?
C19 H19B . .970 ?
C20 C21 . 1.490(7) ?
C20 H20A . .970 ?
C20 H20B . .970 ?
C21 C22 . 1.515(7) ?
C21 H21A . .970 ?
C21 H21B . .970 ?
C22 C23 . 1.492(8) ?
C22 H22A . .970 ?
C22 H22B . .970 ?
C23 C24 . 1.475(8) ?
C23 H23A . .970 ?
C23 H23B . .970 ?
C24 H24A . .960 ?
C24 H24B . .960 ?
C24 H24C . .960 ?

loop_
_geom_torsion_atom_site_label_1
_geom_torsion_atom_site_label_2
_geom_torsion_atom_site_label_3
_geom_torsion_atom_site_label_4
_geom_torsion
_geom_torsion_publ_flag
C7 C2 C3 C4 -.5(7) ?
C1 C2 C3 C4 179.7(5) ?
C2 C3 C4 C5 -.1(7) ?
C3 C4 C5 C6 .2(8) ?
C3 C4 C5 O2 -174.1(4) ?
C8 O2 C5 C6 138.4(5) ?
C8 O2 C5 C4 -47.0(7) yes
C4 C5 C6 C7 .4(8) ?
O2 C5 C6 C7 175.1(4) ?
C5 C6 C7 C2 -1.0(8) ?
C3 C2 C7 C6 1.0(7) ?
C1 C2 C7 C6 -179.1(5) ?
C5 O2 C8 O1 2.1(8) yes
C5 O2 C8 C9 -177.5(4) yes
O1 C8 C9 C14 174.2(5) ?
O2 C8 C9 C14 -6.2(7) ?
O1 C8 C9 C10 -8.0(8) ?
O2 C8 C9 C10 171.6(4) yes
C14 C9 C10 C11 1.5(7) ?
C8 C9 C10 C11 -176.4(5) ?
C9 C10 C11 C12 -.8(7) ?
C15 O3 C12 C11 -3.2(7) ?
C15 O3 C12 C13 177.6(5) ?
C10 C11 C12 O3 179.3(5) ?
C10 C11 C12 C13 -1.5(8) ?
O3 C12 C13 C14 -177.7(5) ?
C11 C12 C13 C14 3.0(8) ?
C12 C13 C14 C9 -2.2(8) ?
C10 C9 C14 C13 -.1(7) ?
C8 C9 C14 C13 177.8(5) ?
C12 O3 C15 C16 179.9(4) yes
O3 C15 C16 C17 -176.8(4) ?
C15 C16 C17 C18 178.9(4) ?
C16 C17 C18 C19 -178.6(5) ?
C17 C18 C19 C20 178.0(5) ?
C18 C19 C20 C21 -178.4(5) ?
C19 C20 C21 C22 -178.8(5) ?
C20 C21 C22 C23 178.9(6) ?
C21 C22 C23 C24 -178.1(6) ?

loop_
_cod_related_entry_id
_cod_related_entry_database
_cod_related_entry_code
1 ChemSpider 4169317
